data_1560601
loop_
_publ_author_name
'Liu, Tiantian'
'Chen, Xiaojie'
'Zhao, Juan'
'Wei, Weichun'
'Mao, Zhu'
'Wu, William'
'Jiao, Shibo'
'Liu, Yang'
'Yang, Zhiyong'
'Chi, Zhenguo'

_publ_section_title
;
 Hybridized local and charge-transfer excited state fluorophores enabling
 organic light-emitting diodes with record high efficiencies close to 20%
;
_journal_issue 14
_journal_name_full 'Chemical Science'
_journal_page_first 5171
_journal_page_last 5176
_journal_paper_doi 10.1039/D1SC00272D
_journal_volume 12
_journal_year 2021
_chemical_formula_moiety 'C58 H58 N4 S, C6 H14'
_chemical_formula_sum 'C64 H72 N4 S'
_chemical_formula_weight 929.31
_space_group_crystal_system triclinic
_space_group_IT_number 2
_space_group_name_Hall '-P 1'
_space_group_name_H-M_alt 'P -1'
_atom_sites_solution_hydrogens geom
_atom_sites_solution_primary direct
_audit_creation_date 2019-12-03
_audit_creation_method
;
Olex2 1.2
(compiled 2018.05.29 svn.r3508 for OlexSys, GUI svn.r5506)
;
_audit_update_record
;
2020-08-04 deposited with the CCDC.	2021-02-23 downloaded from the CCDC.
;
_cell_angle_alpha 114.757(4)
_cell_angle_beta 104.294(4)
_cell_angle_gamma 93.279(5)
_cell_formula_units_Z 2
_cell_length_a 12.0410(11)
_cell_length_b 15.9608(15)
_cell_length_c 16.4529(14)
_cell_measurement_reflns_used 9960
_cell_measurement_temperature 207(2)
_cell_measurement_theta_max 52.615
_cell_measurement_theta_min 2.696
_cell_volume 2735.8(4)
_computing_cell_refinement 'SAINT V8.40A (?, 2016)'
_computing_data_reduction 'SAINT V8.40A (?, 2016)'
_computing_molecular_graphics 'Olex2 (Dolomanov et al., 2009)'
_computing_publication_material 'Olex2 (Dolomanov et al., 2009)'
_computing_structure_refinement 'ShelXL (Sheldrick, 2015)'
_computing_structure_solution 'XS (Sheldrick, 2008)'
_diffrn_ambient_temperature 207.0
_diffrn_measured_fraction_theta_full 0.961
_diffrn_measured_fraction_theta_max 0.961
_diffrn_measurement_device_type 'CCD area detector'
_diffrn_measurement_method 'phi and omega scans'
_diffrn_radiation_monochromator graphite
_diffrn_radiation_type MoK\a
_diffrn_radiation_wavelength 0.71073
_diffrn_reflns_av_R_equivalents 0.0967
_diffrn_reflns_av_unetI/netI 0.1068
_diffrn_reflns_Laue_measured_fraction_full 0.961
_diffrn_reflns_Laue_measured_fraction_max 0.961
_diffrn_reflns_limit_h_max 14
_diffrn_reflns_limit_h_min -14
_diffrn_reflns_limit_k_max 18
_diffrn_reflns_limit_k_min -18
_diffrn_reflns_limit_l_max 17
_diffrn_reflns_limit_l_min -19
_diffrn_reflns_number 41322
_diffrn_reflns_point_group_measured_fraction_full 0.961
_diffrn_reflns_point_group_measured_fraction_max 0.961
_diffrn_reflns_theta_full 25.023
_diffrn_reflns_theta_max 25.023
_diffrn_reflns_theta_min 1.428
_exptl_absorpt_coefficient_mu 0.102
_exptl_absorpt_correction_T_max 0.7392
_exptl_absorpt_correction_T_min 0.6144
_exptl_crystal_colour orange
_exptl_crystal_density_diffrn 1.128
_exptl_crystal_description needle
_exptl_crystal_F_000 1000
_exptl_crystal_size_max 0.43
_exptl_crystal_size_mid 0.03
_exptl_crystal_size_min 0.02
_refine_diff_density_max 2.473
_refine_diff_density_min -0.451
_refine_diff_density_rms 0.093
_refine_ls_extinction_method none
_refine_ls_goodness_of_fit_ref 1.041
_refine_ls_hydrogen_treatment constr
_refine_ls_matrix_type full
_refine_ls_number_parameters 636
_refine_ls_number_reflns 9284
_refine_ls_number_restraints 0
_refine_ls_restrained_S_all 1.041
_refine_ls_R_factor_all 0.1862
_refine_ls_R_factor_gt 0.1335
_refine_ls_shift/su_max 0.001
_refine_ls_shift/su_mean 0.000
_refine_ls_structure_factor_coef Fsqd
_refine_ls_weighting_details 'w=1/[\s^2^(Fo^2^)+(0.1617P)^2^+7.7825P] where P=(Fo^2^+2Fc^2^)/3'
_refine_ls_weighting_scheme calc
_refine_ls_wR_factor_gt 0.3389
_refine_ls_wR_factor_ref 0.3664
_reflns_Friedel_coverage 0.000
_reflns_number_gt 5992
_reflns_number_total 9284
_reflns_threshold_expression 'I > 2\s(I)'
_cod_data_source_file d1sc00272d2.cif
_cod_data_source_block p-1
_cod_depositor_comments 'Adding full bibliography for 1560599--1560601.cif.'
_cod_database_code 1560601
_shelx_shelxl_version_number 2014/7
_shelx_space_group_comment
;
The symmetry employed for this shelxl refinement is uniquely defined
by the following loop, which should always be used as a source of
symmetry information in preference to the above space-group names.
They are only intended as comments.
;
_olex2_refinement_description
;
1. Fixed Uiso
 At 1.2 times of:
  All C(H) groups, All C(H,H) groups
 At 1.5 times of:
  All C(H,H,H) groups
2.a Secondary CH2 refined with riding coordinates:
 C2(H2A,H2B), C3(H3A,H3B), C4(H4A,H4B), C7(H7A,H7B)
2.b Aromatic/amide H refined with riding coordinates:
 C004(H004), C00A(H00A), C00B(H00B), C00F(H00F), C00H(H00H), C00K(H00K),
 C00O(H00O), C00Q(H00Q), C00R(H00R), C00T(H00T), C00V(H00V), C00W(H00W),
 C00Y(H00Y), C00Z(H00Z), C010(H010), C012(H012), C015(H015), C016(H016),
 C017(H017), C018(H018), C019(H019), C01B(H01B)
2.c Idealised Me refined as rotating group:
 C01E(H01A,H01C,H01D), C01H(H01E,H01F,H01G), C01I(H01H,H01I,H01J), C01J(H01K,
 H01L,H01M), C01K(H01N,H01O,H01P), C01L(H01Q,H01R,H01S), C01M(H01T,H01U,H01V),
 C01N(H01W,H01X,H01Y), C01O(H01Z,H,HA), C01P(H01,HB,HC), C01Q(H0AA,HD,HE),
 C01R(H1AA,HF,HG), C5(H5A,H5B,H5C), C6(H6A,H6B,H6C)
;
_olex2_submission_special_instructions 'No special instructions were received'

loop_
_space_group_symop_operation_xyz
'x, y, z'
'-x, -y, -z'

loop_
_atom_site_label
_atom_site_type_symbol
_atom_site_fract_x
_atom_site_fract_y
_atom_site_fract_z
_atom_site_U_iso_or_equiv
_atom_site_adp_type
_atom_site_occupancy
_atom_site_site_symmetry_order
_atom_site_calc_flag
_atom_site_refinement_flags_posn
_atom_site_refinement_flags_adp
_atom_site_refinement_flags_occupancy
_atom_site_disorder_assembly
_atom_site_disorder_group
S001 S 0.92201(16) 0.40247(16) 0.12578(12) 0.0779(6) Uani 1 1 d . . . . .
N002 N 0.2489(4) 0.3127(3) -0.1619(3) 0.0478(11) Uani 1 1 d . . . . .
N003 N 1.2170(4) 0.6972(3) 0.6752(3) 0.0483(11) Uani 1 1 d . . . . .
C004 C 0.7217(5) 0.5599(4) 0.3408(4) 0.0497(14) Uani 1 1 d . . . . .
H004 H 0.7079 0.5970 0.3979 0.060 Uiso 1 1 calc R . . . .
C005 C 0.2545(5) 0.2632(4) -0.2533(4) 0.0447(13) Uani 1 1 d . . . . .
C006 C 0.6363(4) 0.4643(4) 0.1707(4) 0.0427(13) Uani 1 1 d . . . . .
C007 C 0.7518(5) 0.4501(4) 0.1694(4) 0.0473(13) Uani 1 1 d . . . . .
C008 C 0.8473(5) 0.4905(4) 0.2529(4) 0.0472(13) Uani 1 1 d . . . . .
C009 C 1.1205(5) 0.6625(4) 0.5934(3) 0.0420(13) Uani 1 1 d . . . . .
C00A C 0.6255(5) 0.5193(4) 0.2573(4) 0.0500(14) Uani 1 1 d . . . . .
H00A H 0.5511 0.5309 0.2619 0.060 Uiso 1 1 calc R . . . .
C00B C 0.3537(4) 0.4387(4) -0.0071(4) 0.0452(13) Uani 1 1 d . . . . .
H00B H 0.2965 0.4750 -0.0139 0.054 Uiso 1 1 calc R . . . .
C00C C 0.9319(5) 0.5890(4) 0.4288(3) 0.0415(12) Uani 1 1 d . . . . .
C00D C 1.3306(5) 0.6797(4) 0.6792(4) 0.0436(13) Uani 1 1 d . . . . .
C00E C 0.8335(5) 0.5471(4) 0.3416(4) 0.0450(13) Uani 1 1 d . . . . .
C00F C 0.9205(5) 0.5895(4) 0.5111(4) 0.0435(13) Uani 1 1 d . . . . .
H00F H 0.8479 0.5651 0.5116 0.052 Uiso 1 1 calc R . . . .
C00G C 0.3442(4) 0.3494(4) -0.0780(4) 0.0453(13) Uani 1 1 d . . . . .
C00H C 0.4473(4) 0.4741(4) 0.0734(4) 0.0450(13) Uani 1 1 d . . . . .
H00H H 0.4515 0.5340 0.1216 0.054 Uiso 1 1 calc R . . . .
N00I N 0.9510(5) 0.4679(4) 0.2371(4) 0.0695(15) Uani 1 1 d . . . . .
C00J C 0.1316(5) 0.3155(4) -0.1666(4) 0.0450(13) Uani 1 1 d . . . . .
C00K C 0.4301(5) 0.2977(4) -0.0674(4) 0.0478(13) Uani 1 1 d . . . . .
H00K H 0.4234 0.2368 -0.1147 0.057 Uiso 1 1 calc R . . . .
C00L C 0.0637(4) 0.2670(4) -0.2612(3) 0.0398(12) Uani 1 1 d . . . . .
C00M C 0.5357(4) 0.4238(4) 0.0856(4) 0.0436(13) Uani 1 1 d . . . . .
N00N N 0.7843(4) 0.3983(4) 0.0905(4) 0.0672(15) Uani 1 1 d . . . . .
C00O C 1.0134(5) 0.6250(4) 0.5919(4) 0.0449(13) Uani 1 1 d . . . . .
H00O H 1.0038 0.6235 0.6463 0.054 Uiso 1 1 calc R . . . .
C00P C 1.2174(5) 0.7575(4) 0.7661(4) 0.0453(13) Uani 1 1 d . . . . .
C00Q C 1.0412(5) 0.6272(4) 0.4316(4) 0.0483(14) Uani 1 1 d . . . . .
H00Q H 1.0517 0.6275 0.3770 0.058 Uiso 1 1 calc R . . . .
C00R C 0.5254(5) 0.3340(4) 0.0117(4) 0.0458(13) Uani 1 1 d . . . . .
H00R H 0.5843 0.2986 0.0164 0.055 Uiso 1 1 calc R . . . .
C00S C 0.1417(4) 0.2347(4) -0.3160(3) 0.0420(12) Uani 1 1 d . . . . .
C00T C -0.0579(5) 0.2577(4) -0.2854(4) 0.0435(13) Uani 1 1 d . . . . .
H00T H -0.1030 0.2245 -0.3486 0.052 Uiso 1 1 calc R . . . .
C00U C 1.4026(5) 0.7282(4) 0.7727(3) 0.0435(13) Uani 1 1 d . . . . .
C00V C 0.1242(5) 0.1852(4) -0.4125(4) 0.0464(13) Uani 1 1 d . . . . .
H00V H 0.0482 0.1660 -0.4542 0.056 Uiso 1 1 calc R . . . .
C00W C 1.1335(5) 0.6643(4) 0.5125(4) 0.0494(14) Uani 1 1 d . . . . .
H00W H 1.2055 0.6909 0.5130 0.059 Uiso 1 1 calc R . . . .
C00X C 1.3302(5) 0.7776(4) 0.8273(4) 0.0444(13) Uani 1 1 d . . . . .
C00Y C 1.5192(5) 0.7185(4) 0.7945(4) 0.0473(13) Uani 1 1 d . . . . .
H00Y H 1.5670 0.7504 0.8570 0.057 Uiso 1 1 calc R . . . .
C00Z C 0.3510(5) 0.2451(4) -0.2870(4) 0.0516(14) Uani 1 1 d . . . . .
H00Z H 0.4274 0.2658 -0.2459 0.062 Uiso 1 1 calc R . . . .
C010 C 1.3526(5) 0.8388(4) 0.9223(4) 0.0494(14) Uani 1 1 d . . . . .
H010 H 1.4285 0.8537 0.9633 0.059 Uiso 1 1 calc R . . . .
C011 C -0.1119(5) 0.2975(4) -0.2160(4) 0.0482(13) Uani 1 1 d . . . . .
C012 C 0.3302(5) 0.1957(4) -0.3826(4) 0.0540(15) Uani 1 1 d . . . . .
H012 H 0.3945 0.1825 -0.4057 0.065 Uiso 1 1 calc R . . . .
C013 C 0.2185(5) 0.1643(4) -0.4472(4) 0.0526(15) Uani 1 1 d . . . . .
C014 C 1.5659(5) 0.6625(4) 0.7254(4) 0.0511(14) Uani 1 1 d . . . . .
C015 C 0.0785(5) 0.3539(4) -0.0965(4) 0.0555(15) Uani 1 1 d . . . . .
H015 H 0.1229 0.3856 -0.0331 0.067 Uiso 1 1 calc R . . . .
C016 C -0.0408(5) 0.3443(4) -0.1228(4) 0.0568(15) Uani 1 1 d . . . . .
H016 H -0.0767 0.3706 -0.0754 0.068 Uiso 1 1 calc R . . . .
C017 C 1.1529(6) 0.8554(4) 0.8926(4) 0.0604(16) Uani 1 1 d . . . . .
H017 H 1.0923 0.8815 0.9153 0.072 Uiso 1 1 calc R . . . .
C018 C 1.1278(5) 0.7976(4) 0.7984(4) 0.0553(15) Uani 1 1 d . . . . .
H018 H 1.0527 0.7855 0.7572 0.066 Uiso 1 1 calc R . . . .
C019 C 1.3749(5) 0.6224(4) 0.6091(4) 0.0528(15) Uani 1 1 d . . . . .
H019 H 1.3273 0.5891 0.5466 0.063 Uiso 1 1 calc R . . . .
C01A C 0.1956(6) 0.1080(5) -0.5530(4) 0.0639(17) Uani 1 1 d . . . . .
C01B C 1.4905(5) 0.6160(4) 0.6341(4) 0.0544(15) Uani 1 1 d . . . . .
H01B H 1.5209 0.5778 0.5866 0.065 Uiso 1 1 calc R . . . .
C01C C -0.2437(5) 0.2889(4) -0.2446(5) 0.0596(16) Uani 1 1 d . . . . .
C01D C 1.2642(6) 0.8778(4) 0.9570(4) 0.0567(16) Uani 1 1 d . . . . .
C01E C 0.1259(7) 0.1567(5) -0.6050(5) 0.078(2) Uani 1 1 d . . . . .
H01A H 0.0497 0.1584 -0.5951 0.117 Uiso 1 1 calc GR . . . .
H01C H 0.1168 0.1224 -0.6715 0.117 Uiso 1 1 calc GR . . . .
H01D H 0.1668 0.2202 -0.5815 0.117 Uiso 1 1 calc GR . . . .
C01F C 1.6952(5) 0.6548(4) 0.7499(4) 0.0582(15) Uani 1 1 d . . . . .
C01G C 1.2908(7) 0.9441(5) 1.0611(4) 0.074(2) Uani 1 1 d . . . . .
C01H C -0.3034(6) 0.1837(5) -0.2961(5) 0.079(2) Uani 1 1 d . . . . .
H01E H -0.2822 0.1524 -0.3533 0.119 Uiso 1 1 calc GR . . . .
H01F H -0.3874 0.1792 -0.3114 0.119 Uiso 1 1 calc GR . . . .
H01G H -0.2780 0.1540 -0.2557 0.119 Uiso 1 1 calc GR . . . .
C01I C 0.1225(7) 0.0093(5) -0.5860(5) 0.078(2) Uani 1 1 d . . . . .
H01H H 0.1657 -0.0230 -0.5537 0.118 Uiso 1 1 calc GR . . . .
H01I H 0.1072 -0.0271 -0.6531 0.118 Uiso 1 1 calc GR . . . .
H01J H 0.0492 0.0167 -0.5715 0.118 Uiso 1 1 calc GR . . . .
C01J C 0.3075(7) 0.0925(7) -0.5796(5) 0.102(3) Uani 1 1 d . . . . .
H01K H 0.3533 0.1524 -0.5629 0.153 Uiso 1 1 calc GR . . . .
H01L H 0.2888 0.0533 -0.6466 0.153 Uiso 1 1 calc GR . . . .
H01M H 0.3520 0.0617 -0.5462 0.153 Uiso 1 1 calc GR . . . .
C01K C -0.2893(6) 0.3336(6) -0.1613(6) 0.102(3) Uani 1 1 d . . . . .
H01N H -0.2627 0.3070 -0.1181 0.154 Uiso 1 1 calc GR . . . .
H01O H -0.3738 0.3216 -0.1826 0.154 Uiso 1 1 calc GR . . . .
H01P H -0.2605 0.4007 -0.1297 0.154 Uiso 1 1 calc GR . . . .
C01L C -0.2815(7) 0.3322(8) -0.3115(8) 0.116(4) Uani 1 1 d . . . . .
H01Q H -0.2488 0.3988 -0.2797 0.174 Uiso 1 1 calc GR . . . .
H01R H -0.3659 0.3236 -0.3319 0.174 Uiso 1 1 calc GR . . . .
H01S H -0.2539 0.3019 -0.3656 0.174 Uiso 1 1 calc GR . . . .
C01M C 1.3800(9) 1.0319(6) 1.0865(6) 0.111(3) Uani 1 1 d . . . . .
H01T H 1.4489 1.0125 1.0689 0.166 Uiso 1 1 calc GR . . . .
H01U H 1.4017 1.0721 1.1535 0.166 Uiso 1 1 calc GR . . . .
H01V H 1.3452 1.0662 1.0531 0.166 Uiso 1 1 calc GR . . . .
C01N C 1.7297(8) 0.6371(14) 0.8315(9) 0.204(9) Uani 1 1 d . . . . .
H01W H 1.7313 0.6930 0.8872 0.306 Uiso 1 1 calc GR . . . .
H01X H 1.8067 0.6207 0.8382 0.306 Uiso 1 1 calc GR . . . .
H01Y H 1.6743 0.5857 0.8236 0.306 Uiso 1 1 calc GR . . . .
C01O C 1.3555(12) 0.9005(7) 1.1203(6) 0.140(5) Uani 1 1 d . . . . .
H01Z H 1.3052 0.8454 1.1107 0.211 Uiso 1 1 calc GR . . . .
H H 1.3782 0.9457 1.1860 0.211 Uiso 1 1 calc GR . . . .
HA H 1.4246 0.8826 1.1022 0.211 Uiso 1 1 calc GR . . . .
C01P C 1.7677(9) 0.7406(9) 0.7650(13) 0.190(7) Uani 1 1 d . . . . .
H01 H 1.7551 0.7944 0.8161 0.285 Uiso 1 1 calc GR . . . .
HB H 1.7464 0.7488 0.7083 0.285 Uiso 1 1 calc GR . . . .
HC H 1.8492 0.7352 0.7804 0.285 Uiso 1 1 calc GR . . . .
C01Q C 1.7207(8) 0.5719(8) 0.6689(8) 0.136(4) Uani 1 1 d . . . . .
H0AA H 1.6715 0.5142 0.6545 0.204 Uiso 1 1 calc GR . . . .
HD H 1.8019 0.5665 0.6876 0.204 Uiso 1 1 calc GR . . . .
HE H 1.7048 0.5829 0.6138 0.204 Uiso 1 1 calc GR . . . .
C01R C 1.1859(10) 0.9784(11) 1.0880(7) 0.196(8) Uani 1 1 d . . . . .
H1AA H 1.1463 1.0034 1.0466 0.295 Uiso 1 1 calc GR . . . .
HF H 1.2101 1.0272 1.1522 0.295 Uiso 1 1 calc GR . . . .
HG H 1.1333 0.9267 1.0826 0.295 Uiso 1 1 calc GR . . . .
C2 C 0.7988(17) 0.9774(11) 0.2347(13) 0.174(6) Uani 1 1 d . . . . .
H2A H 0.8528 1.0354 0.2542 0.209 Uiso 1 1 calc R . . . .
H2B H 0.8380 0.9480 0.2727 0.209 Uiso 1 1 calc R . . . .
C3 C 0.7087(15) 1.0099(12) 0.2735(14) 0.175(6) Uani 1 1 d . . . . .
H3A H 0.6700 1.0415 0.2376 0.210 Uiso 1 1 calc R . . . .
H3B H 0.6533 0.9527 0.2542 0.210 Uiso 1 1 calc R . . . .
C4 C 0.8057(18) 0.9209(14) 0.1467(15) 0.199(8) Uani 1 1 d . . . . .
H4A H 0.7598 0.8598 0.1288 0.239 Uiso 1 1 calc R . . . .
H4B H 0.7609 0.9456 0.1061 0.239 Uiso 1 1 calc R . . . .
C5 C 0.9000(18) 0.9004(13) 0.1167(14) 0.210(8) Uani 1 1 d . . . . .
H5A H 0.8756 0.8661 0.0489 0.315 Uiso 1 1 calc GR . . . .
H5B H 0.9393 0.8622 0.1434 0.315 Uiso 1 1 calc GR . . . .
H5C H 0.9530 0.9581 0.1364 0.315 Uiso 1 1 calc GR . . . .
C6 C 0.6173(17) 1.0955(13) 0.3964(11) 0.222(9) Uani 1 1 d . . . . .
H6A H 0.5861 1.1383 0.3726 0.334 Uiso 1 1 calc GR . . . .
H6B H 0.6444 1.1276 0.4644 0.334 Uiso 1 1 calc GR . . . .
H6C H 0.5568 1.0420 0.3760 0.334 Uiso 1 1 calc GR . . . .
C7 C 0.711(2) 1.0646(14) 0.3620(15) 0.235(10) Uani 1 1 d . . . . .
H7A H 0.7663 1.1220 0.3822 0.282 Uiso 1 1 calc R . . . .
H7B H 0.7480 1.0330 0.3984 0.282 Uiso 1 1 calc R . . . .

loop_
_atom_site_aniso_label
_atom_site_aniso_U_11
_atom_site_aniso_U_22
_atom_site_aniso_U_33
_atom_site_aniso_U_23
_atom_site_aniso_U_13
_atom_site_aniso_U_12
S001 0.0578(11) 0.1163(16) 0.0469(10) 0.0255(10) 0.0112(8) 0.0304(10)
N002 0.035(3) 0.066(3) 0.033(2) 0.016(2) 0.0044(19) 0.012(2)
N003 0.047(3) 0.055(3) 0.030(2) 0.012(2) 0.004(2) 0.009(2)
C004 0.041(3) 0.052(3) 0.042(3) 0.015(3) 0.000(2) 0.009(3)
C005 0.039(3) 0.054(3) 0.037(3) 0.017(2) 0.011(2) 0.015(3)
C006 0.040(3) 0.046(3) 0.040(3) 0.022(2) 0.003(2) 0.011(2)
C007 0.046(3) 0.054(3) 0.037(3) 0.020(3) 0.002(2) 0.011(3)
C008 0.039(3) 0.057(3) 0.043(3) 0.023(3) 0.006(2) 0.015(3)
C009 0.044(3) 0.045(3) 0.028(3) 0.013(2) 0.002(2) 0.009(2)
C00A 0.041(3) 0.056(3) 0.052(4) 0.025(3) 0.010(3) 0.011(3)
C00B 0.038(3) 0.055(3) 0.040(3) 0.021(3) 0.006(2) 0.014(3)
C00C 0.042(3) 0.044(3) 0.032(3) 0.015(2) 0.004(2) 0.008(2)
C00D 0.046(3) 0.048(3) 0.034(3) 0.017(2) 0.008(2) 0.011(3)
C00E 0.041(3) 0.050(3) 0.040(3) 0.022(3) 0.002(2) 0.007(2)
C00F 0.039(3) 0.048(3) 0.040(3) 0.017(2) 0.009(2) 0.011(2)
C00G 0.035(3) 0.055(3) 0.037(3) 0.017(3) 0.004(2) 0.009(2)
C00H 0.039(3) 0.050(3) 0.040(3) 0.016(2) 0.008(2) 0.012(2)
N00I 0.062(4) 0.089(4) 0.049(3) 0.027(3) 0.008(3) 0.020(3)
C00J 0.038(3) 0.053(3) 0.040(3) 0.018(3) 0.010(2) 0.014(2)
C00K 0.043(3) 0.047(3) 0.045(3) 0.017(3) 0.004(3) 0.010(3)
C00L 0.037(3) 0.047(3) 0.035(3) 0.017(2) 0.010(2) 0.014(2)
C00M 0.037(3) 0.054(3) 0.038(3) 0.023(3) 0.004(2) 0.006(2)
N00N 0.053(3) 0.089(4) 0.047(3) 0.023(3) 0.006(2) 0.022(3)
C00O 0.053(4) 0.048(3) 0.031(3) 0.014(2) 0.013(2) 0.014(3)
C00P 0.049(3) 0.048(3) 0.035(3) 0.016(2) 0.011(2) 0.013(3)
C00Q 0.048(3) 0.058(3) 0.037(3) 0.024(3) 0.007(3) 0.009(3)
C00R 0.040(3) 0.047(3) 0.042(3) 0.017(3) 0.004(2) 0.013(2)
C00S 0.038(3) 0.047(3) 0.035(3) 0.016(2) 0.005(2) 0.010(2)
C00T 0.041(3) 0.044(3) 0.039(3) 0.015(2) 0.005(2) 0.012(2)
C00U 0.048(3) 0.048(3) 0.026(3) 0.015(2) 0.001(2) 0.006(2)
C00V 0.044(3) 0.050(3) 0.034(3) 0.011(2) 0.006(2) 0.013(3)
C00W 0.045(3) 0.054(3) 0.043(3) 0.021(3) 0.006(3) 0.001(3)
C00X 0.048(3) 0.045(3) 0.034(3) 0.016(2) 0.004(2) 0.008(2)
C00Y 0.047(3) 0.050(3) 0.039(3) 0.021(3) 0.001(2) 0.003(3)
C00Z 0.034(3) 0.062(4) 0.048(3) 0.017(3) 0.007(2) 0.011(3)
C010 0.058(4) 0.044(3) 0.034(3) 0.011(2) 0.006(3) 0.008(3)
C011 0.045(3) 0.049(3) 0.049(3) 0.020(3) 0.014(3) 0.015(3)
C012 0.045(3) 0.063(4) 0.051(4) 0.019(3) 0.019(3) 0.017(3)
C013 0.053(4) 0.060(4) 0.044(3) 0.020(3) 0.017(3) 0.020(3)
C014 0.050(4) 0.053(3) 0.049(3) 0.023(3) 0.013(3) 0.010(3)
C015 0.044(4) 0.074(4) 0.037(3) 0.015(3) 0.011(3) 0.015(3)
C016 0.052(4) 0.071(4) 0.048(3) 0.022(3) 0.022(3) 0.020(3)
C017 0.066(4) 0.055(4) 0.051(4) 0.015(3) 0.019(3) 0.014(3)
C018 0.054(4) 0.055(3) 0.043(3) 0.012(3) 0.008(3) 0.014(3)
C019 0.055(4) 0.057(3) 0.035(3) 0.014(3) 0.006(3) 0.009(3)
C01A 0.076(5) 0.069(4) 0.045(3) 0.020(3) 0.026(3) 0.026(4)
C01B 0.055(4) 0.058(4) 0.047(3) 0.018(3) 0.017(3) 0.012(3)
C01C 0.041(3) 0.061(4) 0.067(4) 0.019(3) 0.016(3) 0.017(3)
C01D 0.074(4) 0.049(3) 0.039(3) 0.015(3) 0.013(3) 0.009(3)
C01E 0.101(6) 0.088(5) 0.046(4) 0.027(4) 0.025(4) 0.032(4)
C01F 0.049(4) 0.061(4) 0.065(4) 0.028(3) 0.019(3) 0.010(3)
C01G 0.105(6) 0.061(4) 0.042(4) 0.009(3) 0.026(4) 0.011(4)
C01H 0.052(4) 0.079(5) 0.078(5) 0.013(4) 0.016(3) 0.001(4)
C01I 0.091(5) 0.064(4) 0.059(4) 0.013(3) 0.012(4) 0.014(4)
C01J 0.092(6) 0.130(7) 0.058(5) 0.009(5) 0.036(4) 0.031(5)
C01K 0.053(5) 0.100(6) 0.107(7) -0.003(5) 0.034(4) 0.015(4)
C01L 0.052(5) 0.162(9) 0.184(10) 0.127(9) 0.026(5) 0.042(5)
C01M 0.160(9) 0.066(5) 0.064(5) 0.003(4) 0.018(5) -0.015(5)
C01N 0.069(6) 0.49(3) 0.158(10) 0.222(15) 0.055(7) 0.132(11)
C01O 0.249(14) 0.124(8) 0.052(5) 0.038(5) 0.047(7) 0.059(9)
C01P 0.076(7) 0.156(11) 0.40(2) 0.173(14) 0.093(11) 0.031(7)
C01Q 0.079(6) 0.140(9) 0.139(9) 0.023(7) 0.013(6) 0.058(6)
C01R 0.121(9) 0.269(17) 0.073(6) -0.048(8) 0.048(6) 0.019(10)
C2 0.224(19) 0.129(12) 0.179(16) 0.077(11) 0.074(15) -0.020(12)
C3 0.172(15) 0.168(15) 0.195(17) 0.092(13) 0.061(13) -0.017(12)
C4 0.23(2) 0.166(15) 0.197(19) 0.079(14) 0.075(16) -0.048(14)
C5 0.26(2) 0.222(19) 0.24(2) 0.158(17) 0.136(19) 0.084(17)
C6 0.24(2) 0.201(17) 0.146(13) 0.002(12) 0.077(14) -0.027(15)
C7 0.30(3) 0.199(19) 0.188(19) 0.041(15) 0.13(2) 0.034(17)

loop_
_atom_type_symbol
_atom_type_description
_atom_type_scat_dispersion_real
_atom_type_scat_dispersion_imag
_atom_type_scat_source
C C 0.0033 0.0016 'International Tables Vol C Tables 4.2.6.8 and 6.1.1.4'
H H 0.0000 0.0000 'International Tables Vol C Tables 4.2.6.8 and 6.1.1.4'
N N 0.0061 0.0033 'International Tables Vol C Tables 4.2.6.8 and 6.1.1.4'
S S 0.1246 0.1234 'International Tables Vol C Tables 4.2.6.8 and 6.1.1.4'

loop_
_geom_angle_atom_site_label_1
_geom_angle_atom_site_label_2
_geom_angle_atom_site_label_3
_geom_angle
_geom_angle_site_symmetry_1
_geom_angle_site_symmetry_3
_geom_angle_publ_flag
N00N S001 N00I 101.3(3) . . ?
C005 N002 C00G 126.5(4) . . ?
C005 N002 C00J 107.9(4) . . ?
C00J N002 C00G 125.5(4) . . ?
C00D N003 C009 126.0(4) . . ?
C00P N003 C009 126.3(5) . . ?
C00P N003 C00D 107.7(4) . . ?
C00A C004 H004 118.5 . . ?
C00E C004 H004 118.5 . . ?
C00E C004 C00A 123.0(5) . . ?
N002 C005 C00S 109.3(4) . . ?
N002 C005 C00Z 130.4(5) . . ?
C00S C005 C00Z 120.2(5) . . ?
C007 C006 C00M 122.8(5) . . ?
C00A C006 C007 115.1(5) . . ?
C00A C006 C00M 122.1(5) . . ?
C008 C007 C006 121.5(5) . . ?
N00N C007 C006 125.6(5) . . ?
N00N C007 C008 112.9(5) . . ?
C00E C008 C007 122.2(5) . . ?
N00I C008 C007 112.6(5) . . ?
N00I C008 C00E 125.2(5) . . ?
C00O C009 N003 120.9(5) . . ?
C00O C009 C00W 119.2(5) . . ?
C00W C009 N003 119.9(5) . . ?
C004 C00A H00A 118.4 . . ?
C006 C00A C004 123.1(5) . . ?
C006 C00A H00A 118.4 . . ?
C00G C00B H00B 120.1 . . ?
C00H C00B H00B 120.1 . . ?
C00H C00B C00G 119.9(5) . . ?
C00F C00C C00E 121.1(5) . . ?
C00F C00C C00Q 117.3(5) . . ?
C00Q C00C C00E 121.6(5) . . ?
N003 C00D C00U 109.1(4) . . ?
C019 C00D N003 130.3(5) . . ?
C019 C00D C00U 120.5(5) . . ?
C004 C00E C008 115.1(5) . . ?
C004 C00E C00C 122.2(5) . . ?
C008 C00E C00C 122.7(5) . . ?
C00C C00F H00F 119.3 . . ?
C00O C00F C00C 121.4(5) . . ?
C00O C00F H00F 119.3 . . ?
C00B C00G N002 120.4(5) . . ?
C00K C00G N002 120.4(5) . . ?
C00K C00G C00B 119.2(5) . . ?
C00B C00H H00H 119.0 . . ?
C00B C00H C00M 122.1(5) . . ?
C00M C00H H00H 119.0 . . ?
C008 N00I S001 106.6(4) . . ?
N002 C00J C00L 108.5(4) . . ?
C015 C00J N002 131.2(5) . . ?
C015 C00J C00L 120.2(5) . . ?
C00G C00K H00K 119.5 . . ?
C00R C00K C00G 121.0(5) . . ?
C00R C00K H00K 119.5 . . ?
C00J C00L C00S 107.4(4) . . ?
C00T C00L C00J 120.2(5) . . ?
C00T C00L C00S 132.4(5) . . ?
C00H C00M C006 121.0(5) . . ?
C00H C00M C00R 117.0(5) . . ?
C00R C00M C006 122.0(5) . . ?
C007 N00N S001 106.5(4) . . ?
C009 C00O H00O 119.8 . . ?
C00F C00O C009 120.4(5) . . ?
C00F C00O H00O 119.8 . . ?
N003 C00P C00X 109.0(5) . . ?
C018 C00P N003 129.9(5) . . ?
C018 C00P C00X 121.1(5) . . ?
C00C C00Q H00Q 119.3 . . ?
C00W C00Q C00C 121.5(5) . . ?
C00W C00Q H00Q 119.3 . . ?
C00K C00R C00M 120.8(5) . . ?
C00K C00R H00R 119.6 . . ?
C00M C00R H00R 119.6 . . ?
C005 C00S C00L 107.0(4) . . ?
C00V C00S C005 120.3(5) . . ?
C00V C00S C00L 132.7(5) . . ?
C00L C00T H00T 119.9 . . ?
C011 C00T C00L 120.1(5) . . ?
C011 C00T H00T 119.9 . . ?
C00D C00U C00X 106.6(5) . . ?
C00Y C00U C00D 119.5(5) . . ?
C00Y C00U C00X 133.9(5) . . ?
C00S C00V H00V 119.8 . . ?
C013 C00V C00S 120.4(5) . . ?
C013 C00V H00V 119.8 . . ?
C009 C00W H00W 119.9 . . ?
C00Q C00W C009 120.1(5) . . ?
C00Q C00W H00W 119.9 . . ?
C00P C00X C00U 107.6(4) . . ?
C010 C00X C00P 119.3(5) . . ?
C010 C00X C00U 133.1(5) . . ?
C00U C00Y H00Y 119.4 . . ?
C014 C00Y C00U 121.1(5) . . ?
C014 C00Y H00Y 119.4 . . ?
C005 C00Z H00Z 121.1 . . ?
C012 C00Z C005 117.8(5) . . ?
C012 C00Z H00Z 121.1 . . ?
C00X C010 H010 119.6 . . ?
C01D C010 C00X 120.9(5) . . ?
C01D C010 H010 119.6 . . ?
C00T C011 C016 117.6(5) . . ?
C00T C011 C01C 119.0(5) . . ?
C016 C011 C01C 123.4(5) . . ?
C00Z C012 H012 118.2 . . ?
C00Z C012 C013 123.5(5) . . ?
C013 C012 H012 118.2 . . ?
C00V C013 C012 117.8(5) . . ?
C00V C013 C01A 118.8(5) . . ?
C012 C013 C01A 123.4(5) . . ?
C00Y C014 C01B 116.9(5) . . ?
C00Y C014 C01F 120.5(5) . . ?
C01B C014 C01F 122.6(5) . . ?
C00J C015 H015 121.0 . . ?
C016 C015 C00J 118.1(5) . . ?
C016 C015 H015 121.0 . . ?
C011 C016 H016 118.1 . . ?
C015 C016 C011 123.7(5) . . ?
C015 C016 H016 118.1 . . ?
C018 C017 H017 118.2 . . ?
C018 C017 C01D 123.6(6) . . ?
C01D C017 H017 118.2 . . ?
C00P C018 H018 121.2 . . ?
C017 C018 C00P 117.7(6) . . ?
C017 C018 H018 121.2 . . ?
C00D C019 H019 121.2 . . ?
C01B C019 C00D 117.7(5) . . ?
C01B C019 H019 121.2 . . ?
C013 C01A C01I 108.7(5) . . ?
C01E C01A C013 110.6(5) . . ?
C01E C01A C01I 108.2(6) . . ?
C01J C01A C013 112.3(6) . . ?
C01J C01A C01E 109.6(6) . . ?
C01J C01A C01I 107.4(6) . . ?
C014 C01B H01B 117.8 . . ?
C019 C01B C014 124.3(5) . . ?
C019 C01B H01B 117.8 . . ?
C011 C01C C01H 110.2(5) . . ?
C011 C01C C01L 110.0(6) . . ?
C01K C01C C011 112.6(5) . . ?
C01K C01C C01H 105.8(6) . . ?
C01K C01C C01L 110.0(7) . . ?
C01L C01C C01H 108.0(6) . . ?
C010 C01D C017 117.4(5) . . ?
C010 C01D C01G 119.8(6) . . ?
C017 C01D C01G 122.7(6) . . ?
C01A C01E H01A 109.5 . . ?
C01A C01E H01C 109.5 . . ?
C01A C01E H01D 109.5 . . ?
H01A C01E H01C 109.5 . . ?
H01A C01E H01D 109.5 . . ?
H01C C01E H01D 109.5 . . ?
C014 C01F C01Q 111.2(6) . . ?
C01N C01F C014 111.4(6) . . ?
C01N C01F C01P 111.0(11) . . ?
C01N C01F C01Q 106.2(9) . . ?
C01P C01F C014 110.0(6) . . ?
C01P C01F C01Q 106.9(9) . . ?
C01D C01G C01M 109.2(6) . . ?
C01O C01G C01D 110.5(6) . . ?
C01O C01G C01M 103.2(8) . . ?
C01R C01G C01D 113.4(7) . . ?
C01R C01G C01M 107.0(9) . . ?
C01R C01G C01O 112.9(9) . . ?
C01C C01H H01E 109.5 . . ?
C01C C01H H01F 109.5 . . ?
C01C C01H H01G 109.5 . . ?
H01E C01H H01F 109.5 . . ?
H01E C01H H01G 109.5 . . ?
H01F C01H H01G 109.5 . . ?
C01A C01I H01H 109.5 . . ?
C01A C01I H01I 109.5 . . ?
C01A C01I H01J 109.5 . . ?
H01H C01I H01I 109.5 . . ?
H01H C01I H01J 109.5 . . ?
H01I C01I H01J 109.5 . . ?
C01A C01J H01K 109.5 . . ?
C01A C01J H01L 109.5 . . ?
C01A C01J H01M 109.5 . . ?
H01K C01J H01L 109.5 . . ?
H01K C01J H01M 109.5 . . ?
H01L C01J H01M 109.5 . . ?
C01C C01K H01N 109.5 . . ?
C01C C01K H01O 109.5 . . ?
C01C C01K H01P 109.5 . . ?
H01N C01K H01O 109.5 . . ?
H01N C01K H01P 109.5 . . ?
H01O C01K H01P 109.5 . . ?
C01C C01L H01Q 109.5 . . ?
C01C C01L H01R 109.5 . . ?
C01C C01L H01S 109.5 . . ?
H01Q C01L H01R 109.5 . . ?
H01Q C01L H01S 109.5 . . ?
H01R C01L H01S 109.5 . . ?
C01G C01M H01T 109.5 . . ?
C01G C01M H01U 109.5 . . ?
C01G C01M H01V 109.5 . . ?
H01T C01M H01U 109.5 . . ?
H01T C01M H01V 109.5 . . ?
H01U C01M H01V 109.5 . . ?
C01F C01N H01W 109.5 . . ?
C01F C01N H01X 109.5 . . ?
C01F C01N H01Y 109.5 . . ?
H01W C01N H01X 109.5 . . ?
H01W C01N H01Y 109.5 . . ?
H01X C01N H01Y 109.5 . . ?
C01G C01O H01Z 109.5 . . ?
C01G C01O H 109.5 . . ?
C01G C01O HA 109.5 . . ?
H01Z C01O H 109.5 . . ?
H01Z C01O HA 109.5 . . ?
H C01O HA 109.5 . . ?
C01F C01P H01 109.5 . . ?
C01F C01P HB 109.5 . . ?
C01F C01P HC 109.5 . . ?
H01 C01P HB 109.5 . . ?
H01 C01P HC 109.5 . . ?
HB C01P HC 109.5 . . ?
C01F C01Q H0AA 109.5 . . ?
C01F C01Q HD 109.5 . . ?
C01F C01Q HE 109.5 . . ?
H0AA C01Q HD 109.5 . . ?
H0AA C01Q HE 109.5 . . ?
HD C01Q HE 109.5 . . ?
C01G C01R H1AA 109.5 . . ?
C01G C01R HF 109.5 . . ?
C01G C01R HG 109.5 . . ?
H1AA C01R HF 109.5 . . ?
H1AA C01R HG 109.5 . . ?
HF C01R HG 109.5 . . ?
H2A C2 H2B 105.2 . . ?
C3 C2 H2A 103.2 . . ?
C3 C2 H2B 103.2 . . ?
C4 C2 H2A 103.2 . . ?
C4 C2 H2B 103.2 . . ?
C4 C2 C3 136(2) . . ?
C2 C3 H3A 104.5 . . ?
C2 C3 H3B 104.5 . . ?
H3A C3 H3B 105.6 . . ?
C7 C3 C2 131(2) . . ?
C7 C3 H3A 104.5 . . ?
C7 C3 H3B 104.5 . . ?
C2 C4 H4A 104.8 . . ?
C2 C4 H4B 104.8 . . ?
H4A C4 H4B 105.8 . . ?
C5 C4 C2 130(2) . . ?
C5 C4 H4A 104.8 . . ?
C5 C4 H4B 104.8 . . ?
C4 C5 H5A 109.5 . . ?
C4 C5 H5B 109.5 . . ?
C4 C5 H5C 109.5 . . ?
H5A C5 H5B 109.5 . . ?
H5A C5 H5C 109.5 . . ?
H5B C5 H5C 109.5 . . ?
H6A C6 H6B 109.5 . . ?
H6A C6 H6C 109.5 . . ?
H6B C6 H6C 109.5 . . ?
C7 C6 H6A 109.5 . . ?
C7 C6 H6B 109.5 . . ?
C7 C6 H6C 109.5 . . ?
C3 C7 C6 129(2) . . ?
C3 C7 H7A 105.2 . . ?
C3 C7 H7B 105.2 . . ?
C6 C7 H7A 105.2 . . ?
C6 C7 H7B 105.2 . . ?
H7A C7 H7B 105.9 . . ?

loop_
_geom_bond_atom_site_label_1
_geom_bond_atom_site_label_2
_geom_bond_distance
_geom_bond_site_symmetry_2
_geom_bond_publ_flag
S001 N00I 1.615(5) . ?
S001 N00N 1.604(5) . ?
N002 C005 1.396(7) . ?
N002 C00G 1.424(6) . ?
N002 C00J 1.400(7) . ?
N003 C009 1.414(6) . ?
N003 C00D 1.403(7) . ?
N003 C00P 1.398(7) . ?
C004 H004 0.9400 . ?
C004 C00A 1.425(7) . ?
C004 C00E 1.371(8) . ?
C005 C00S 1.400(7) . ?
C005 C00Z 1.402(8) . ?
C006 C007 1.425(8) . ?
C006 C00A 1.369(8) . ?
C006 C00M 1.470(7) . ?
C007 C008 1.421(7) . ?
C007 N00N 1.382(7) . ?
C008 C00E 1.416(8) . ?
C008 N00I 1.376(8) . ?
C009 C00O 1.381(8) . ?
C009 C00W 1.389(8) . ?
C00A H00A 0.9400 . ?
C00B H00B 0.9400 . ?
C00B C00G 1.388(7) . ?
C00B C00H 1.381(7) . ?
C00C C00E 1.475(7) . ?
C00C C00F 1.390(7) . ?
C00C C00Q 1.400(8) . ?
C00D C00U 1.409(7) . ?
C00D C019 1.388(8) . ?
C00F H00F 0.9400 . ?
C00F C00O 1.380(7) . ?
C00G C00K 1.383(7) . ?
C00H H00H 0.9400 . ?
C00H C00M 1.395(7) . ?
C00J C00L 1.408(7) . ?
C00J C015 1.389(8) . ?
C00K H00K 0.9400 . ?
C00K C00R 1.378(7) . ?
C00L C00S 1.430(7) . ?
C00L C00T 1.401(7) . ?
C00M C00R 1.411(7) . ?
C00O H00O 0.9400 . ?
C00P C00X 1.402(7) . ?
C00P C018 1.390(8) . ?
C00Q H00Q 0.9400 . ?
C00Q C00W 1.375(7) . ?
C00R H00R 0.9400 . ?
C00S C00V 1.398(7) . ?
C00T H00T 0.9400 . ?
C00T C011 1.391(8) . ?
C00U C00X 1.435(8) . ?
C00U C00Y 1.395(8) . ?
C00V H00V 0.9400 . ?
C00V C013 1.389(8) . ?
C00W H00W 0.9400 . ?
C00X C010 1.397(7) . ?
C00Y H00Y 0.9400 . ?
C00Y C014 1.390(8) . ?
C00Z H00Z 0.9400 . ?
C00Z C012 1.379(8) . ?
C010 H010 0.9400 . ?
C010 C01D 1.388(8) . ?
C011 C016 1.402(8) . ?
C011 C01C 1.519(8) . ?
C012 H012 0.9400 . ?
C012 C013 1.400(8) . ?
C013 C01A 1.529(8) . ?
C014 C01B 1.394(8) . ?
C014 C01F 1.535(8) . ?
C015 H015 0.9400 . ?
C015 C016 1.374(8) . ?
C016 H016 0.9400 . ?
C017 H017 0.9400 . ?
C017 C018 1.373(8) . ?
C017 C01D 1.404(9) . ?
C018 H018 0.9400 . ?
C019 H019 0.9400 . ?
C019 C01B 1.374(8) . ?
C01A C01E 1.521(9) . ?
C01A C01I 1.562(10) . ?
C01A C01J 1.519(10) . ?
C01B H01B 0.9400 . ?
C01C C01H 1.557(9) . ?
C01C C01K 1.512(10) . ?
C01C C01L 1.525(10) . ?
C01D C01G 1.525(8) . ?
C01E H01A 0.9700 . ?
C01E H01C 0.9700 . ?
C01E H01D 0.9700 . ?
C01F C01N 1.453(11) . ?
C01F C01P 1.473(12) . ?
C01F C01Q 1.548(11) . ?
C01G C01M 1.551(11) . ?
C01G C01O 1.515(12) . ?
C01G C01R 1.498(13) . ?
C01H H01E 0.9700 . ?
C01H H01F 0.9700 . ?
C01H H01G 0.9700 . ?
C01I H01H 0.9700 . ?
C01I H01I 0.9700 . ?
C01I H01J 0.9700 . ?
C01J H01K 0.9700 . ?
C01J H01L 0.9700 . ?
C01J H01M 0.9700 . ?
C01K H01N 0.9700 . ?
C01K H01O 0.9700 . ?
C01K H01P 0.9700 . ?
C01L H01Q 0.9700 . ?
C01L H01R 0.9700 . ?
C01L H01S 0.9700 . ?
C01M H01T 0.9700 . ?
C01M H01U 0.9700 . ?
C01M H01V 0.9700 . ?
C01N H01W 0.9700 . ?
C01N H01X 0.9700 . ?
C01N H01Y 0.9700 . ?
C01O H01Z 0.9700 . ?
C01O H 0.9700 . ?
C01O HA 0.9700 . ?
C01P H01 0.9700 . ?
C01P HB 0.9700 . ?
C01P HC 0.9700 . ?
C01Q H0AA 0.9700 . ?
C01Q HD 0.9700 . ?
C01Q HE 0.9700 . ?
C01R H1AA 0.9700 . ?
C01R HF 0.9700 . ?
C01R HG 0.9700 . ?
C2 H2A 0.9800 . ?
C2 H2B 0.9800 . ?
C2 C3 1.41(2) . ?
C2 C4 1.37(2) . ?
C3 H3A 0.9800 . ?
C3 H3B 0.9800 . ?
C3 C7 1.34(2) . ?
C4 H4A 0.9800 . ?
C4 H4B 0.9800 . ?
C4 C5 1.35(2) . ?
C5 H5A 0.9700 . ?
C5 H5B 0.9700 . ?
C5 H5C 0.9700 . ?
C6 H6A 0.9700 . ?
C6 H6B 0.9700 . ?
C6 H6C 0.9700 . ?
C6 C7 1.41(2) . ?
C7 H7A 0.9800 . ?
C7 H7B 0.9800 . ?
